data_7717313
loop_
_publ_author_name
'Mikeska, Emily R.'
'Curry, T. Davis'
'Wilson, Richard E.'
'Blakemore, James D.'

_publ_section_title
;
 Electroanalytical characterization of Np(VI)/Np(V) redox in a
 pentadentate ligand environment and stabilization of
 [Np<sup>V</sup>O<sub>2</sub>]<sup>+</sup> by hydrogen bonding.
;
_journal_issue 48
_journal_name_full 'Dalton transactions (Cambridge, England : 2003)'
_journal_page_first 19126
_journal_page_last 19142
_journal_paper_doi 10.1039/d4dt02557a
_journal_volume 53
_journal_year 2024
_chemical_formula_moiety '4(C19 H21 N3 Np O4), 2(C16 H36 N), 2(C16 H34 N), 5(H2 O)'
_chemical_formula_sum 'C140 H234 N16 Np4 O21'
_chemical_formula_weight 3425.42
_space_group_crystal_system triclinic
_space_group_IT_number 2
_space_group_name_Hall '-P 1'
_space_group_name_H-M_alt 'P -1'
_atom_sites_solution_hydrogens mixed
_atom_sites_solution_primary direct
_audit_creation_method
;FinalCif V139 by Daniel Kratzert, Freiburg 2024, 
https://dkratzert.de/finalcif.html
;
_audit_update_record
;
2024-08-23 deposited with the CCDC.	2024-10-17 downloaded from the CCDC.
;
_cell_angle_alpha 93.7700(10)
_cell_angle_beta 98.4830(10)
_cell_angle_gamma 94.1060(10)
_cell_formula_units_Z 1
_cell_length_a 9.9804(7)
_cell_length_b 18.0918(13)
_cell_length_c 21.0492(15)
_cell_measurement_reflns_used 6563
_cell_measurement_temperature 100(2)
_cell_measurement_theta_max 21.7625
_cell_measurement_theta_min 2.34
_cell_volume 3738.3(5)
_computing_cell_refinement 'SAINT V8.40B'
_computing_data_reduction 'SAINT V8.40B'
_computing_structure_refinement 'SHELXL-2014/7 (Sheldrick, 2014)'
_computing_structure_solution 'SHELXS (G. Sheldrick)'
_diffrn_ambient_environment N~2~
_diffrn_ambient_temperature 100(2)
_diffrn_detector CCD
_diffrn_detector_area_resol_mean 8.3
_diffrn_detector_type 'Bruker APEXII'
_diffrn_measured_fraction_theta_full 0.999
_diffrn_measured_fraction_theta_max 0.993
_diffrn_measurement_device 'three-circle diffractometer'
_diffrn_measurement_device_type 'Bruker APEX2 QUAZAR'
_diffrn_measurement_method '\w and \f scans'
_diffrn_measurement_specimen_support 'MiTeGen micromount'
_diffrn_radiation_monochromator 'mirror optics'
_diffrn_radiation_probe x-ray
_diffrn_radiation_type MoK\a
_diffrn_radiation_wavelength 0.71073
_diffrn_reflns_av_R_equivalents 0.0455
_diffrn_reflns_av_unetI/netI 0.0781
_diffrn_reflns_Laue_measured_fraction_full 0.999
_diffrn_reflns_Laue_measured_fraction_max 0.993
_diffrn_reflns_limit_h_max 12
_diffrn_reflns_limit_h_min -12
_diffrn_reflns_limit_k_max 23
_diffrn_reflns_limit_k_min -23
_diffrn_reflns_limit_l_max 27
_diffrn_reflns_limit_l_min -27
_diffrn_reflns_number 33158
_diffrn_reflns_point_group_measured_fraction_full 0.999
_diffrn_reflns_point_group_measured_fraction_max 0.993
_diffrn_reflns_theta_full 25.242
_diffrn_reflns_theta_max 27.554
_diffrn_reflns_theta_min 1.132
_diffrn_source 'microfocus sealed X-ray tube'
_diffrn_source_current 0.6
_diffrn_source_type 'Incoatec I\ms'
_diffrn_source_voltage 50.0
_exptl_absorpt_coefficient_mu 2.824
_exptl_absorpt_correction_T_max 0.0285
_exptl_absorpt_correction_T_min 0.0107
_exptl_absorpt_correction_type multi-scan
_exptl_absorpt_process_details
;SADABS 2016/2: Krause, L., Herbst-Irmer, R., Sheldrick G.M. & Stalke D.,
 J. Appl. Cryst. 48 (2015) 3-10
;
_exptl_crystal_colour green
_exptl_crystal_density_diffrn 1.522
_exptl_crystal_description needle
_exptl_crystal_F_000 1726
_exptl_crystal_size_max 0.2
_exptl_crystal_size_mid 0.05
_exptl_crystal_size_min 0.05
_exptl_transmission_factor_max 0.0285
_exptl_transmission_factor_min 0.0107
_refine_diff_density_max 1.461
_refine_diff_density_min -0.823
_refine_diff_density_rms 0.116
_refine_ls_extinction_method none
_refine_ls_goodness_of_fit_ref 1.130
_refine_ls_hydrogen_treatment constr
_refine_ls_matrix_type full
_refine_ls_number_parameters 851
_refine_ls_number_reflns 17116
_refine_ls_number_restraints 120
_refine_ls_restrained_S_all 1.137
_refine_ls_R_factor_all 0.0981
_refine_ls_R_factor_gt 0.0477
_refine_ls_shift/su_max 0.007
_refine_ls_shift/su_mean 0.000
_refine_ls_structure_factor_coef Fsqd
_refine_ls_weighting_details 'w=1/[\s^2^(Fo^2^)+(0.0156P)^2^+1.0000P] where P=(Fo^2^+2Fc^2^)/3'
_refine_ls_weighting_scheme calc
_refine_ls_wR_factor_gt 0.0846
_refine_ls_wR_factor_ref 0.0968
_reflns_Friedel_coverage 0.000
_reflns_number_gt 10007
_reflns_number_total 17116
_reflns_threshold_expression 'I > 2\s(I)'
_cod_data_source_file d4dt02557a3.cif
_cod_data_source_block m36a
_cod_depositor_comments 'Adding full bibliography for 7717312--7717314.cif.'
_cod_original_cell_volume 3738.2(5)
_cod_database_code 7717313
_shelx_shelxl_version_number 2014/7
_shelx_space_group_comment
;
The symmetry employed for this shelxl refinement is uniquely defined
by the following loop, which should always be used as a source of
symmetry information in preference to the above space-group names.
They are only intended as comments.
;
_shelx_estimated_absorpt_t_min 0.0107
_shelx_estimated_absorpt_t_max 0.0285
_diffrn_measurement_ambient_temperature_device_make 'Oxford Cryostream 800'

loop_
_space_group_symop_operation_xyz
'x, y, z'
'-x, -y, -z'

loop_
_atom_site_label
_atom_site_type_symbol
_atom_site_fract_x
_atom_site_fract_y
_atom_site_fract_z
_atom_site_U_iso_or_equiv
_atom_site_adp_type
_atom_site_occupancy
_atom_site_site_symmetry_order
_atom_site_calc_flag
_atom_site_refinement_flags_posn
_atom_site_refinement_flags_adp
_atom_site_refinement_flags_occupancy
_atom_site_disorder_assembly
_atom_site_disorder_group
Np1A Np 0.37893(3) -0.07339(2) 0.85541(2) 0.05053(9) Uani 1 1 d . . . . .
O1A O 0.6041(4) -0.1016(3) 0.8957(2) 0.0586(12) Uani 1 1 d . . . . .
O2A O 0.4547(4) -0.0789(3) 0.7524(2) 0.0632(13) Uani 1 1 d . . . . .
O3A O 0.4282(4) 0.0250(2) 0.8672(2) 0.0540(11) Uani 1 1 d . . . . .
O4A O 0.3165(5) -0.1712(2) 0.8450(2) 0.0595(12) Uani 1 1 d . . . . .
N1A N 0.3980(5) -0.0923(3) 0.9778(3) 0.0555(14) Uani 1 1 d . . . . .
N2A N 0.1736(5) -0.0564(3) 0.7646(3) 0.0568(15) Uani 1 1 d . . . . .
N3A N 0.1544(6) -0.0458(3) 0.9023(3) 0.0635(16) Uani 1 1 d . . . . .
C1A C 0.4778(7) -0.1320(4) 1.0102(3) 0.0588(18) Uani 1 1 d . . . . .
H1AA H 0.4573 -0.1417 1.0517 0.071 Uiso 1 1 calc R U . . .
C2A C 0.5967(7) -0.1646(4) 0.9920(3) 0.0528(17) Uani 1 1 d . . . . .
C3A C 0.6615(7) -0.2120(4) 1.0336(3) 0.0623(19) Uani 1 1 d . . . . .
H3AA H 0.6226 -0.2239 1.0706 0.075 Uiso 1 1 calc R U . . .
C4A C 0.7801(8) -0.2423(5) 1.0235(4) 0.072(2) Uani 1 1 d . . . . .
H4AA H 0.8205 -0.2756 1.0523 0.087 Uiso 1 1 calc R U . . .
C5A C 0.8393(7) -0.2234(5) 0.9707(4) 0.069(2) Uani 1 1 d . . . . .
H5AA H 0.9223 -0.2426 0.9636 0.083 Uiso 1 1 calc R U . . .
C6A C 0.7778(6) -0.1771(4) 0.9291(3) 0.0546(17) Uani 1 1 d . . . . .
H6AA H 0.8196 -0.1653 0.8929 0.066 Uiso 1 1 calc R U . . .
C7A C 0.6566(6) -0.1464(3) 0.9370(3) 0.0501(16) Uani 1 1 d . . . . .
C8A C 0.4118(7) -0.0859(4) 0.6911(3) 0.0562(18) Uani 1 1 d . . . . .
C9A C 0.5000(8) -0.0995(4) 0.6460(4) 0.0643(19) Uani 1 1 d . . . . .
H9AA H 0.5927 -0.1055 0.6614 0.077 Uiso 1 1 calc R U . . .
C10A C 0.4571(9) -0.1045(4) 0.5806(4) 0.075(2) Uani 1 1 d . . . . .
H10C H 0.5208 -0.1131 0.5522 0.090 Uiso 1 1 calc R U . . .
C11A C 0.3234(9) -0.0973(4) 0.5555(4) 0.075(2) Uani 1 1 d . . . . .
H11C H 0.2945 -0.1004 0.5103 0.090 Uiso 1 1 calc R U . . .
C12A C 0.2340(8) -0.0856(4) 0.5975(4) 0.070(2) Uani 1 1 d . . . . .
H12D H 0.1417 -0.0812 0.5803 0.084 Uiso 1 1 calc R U . . .
C13A C 0.2706(7) -0.0798(4) 0.6647(3) 0.0531(17) Uani 1 1 d . . . . .
C14A C 0.1658(7) -0.0675(4) 0.7037(4) 0.0602(18) Uani 1 1 d . . . . .
H14A H 0.0767 -0.0678 0.6802 0.072 Uiso 1 1 calc R U . . .
C15A C 0.0448(7) -0.0460(5) 0.7877(4) 0.068(2) Uani 1 1 d . . . . .
H15A H -0.0303 -0.0721 0.7565 0.081 Uiso 1 1 calc R U . . .
H15B H 0.0302 0.0077 0.7900 0.081 Uiso 1 1 calc R U . . .
C16A C 0.0409(7) -0.0739(5) 0.8512(4) 0.078(2) Uani 1 1 d . . . . .
H16D H 0.0391 -0.1288 0.8466 0.093 Uiso 1 1 calc R U . . .
H16E H -0.0452 -0.0612 0.8657 0.093 Uiso 1 1 calc R U . . .
C17A C 0.1491(8) -0.0863(6) 0.9598(4) 0.089(3) Uani 1 1 d . . . . .
H17C H 0.1381 -0.1404 0.9477 0.107 Uiso 1 1 calc R U . . .
H17D H 0.0703 -0.0727 0.9803 0.107 Uiso 1 1 calc R U . . .
C18A C 0.2846(8) -0.0662(5) 1.0085(4) 0.071(2) Uani 1 1 d . . . . .
H18C H 0.2985 -0.0117 1.0190 0.085 Uiso 1 1 calc R U . . .
H18D H 0.2797 -0.0906 1.0490 0.085 Uiso 1 1 calc R U . . .
C19A C 0.1418(8) 0.0367(4) 0.9159(4) 0.088(3) Uani 1 1 d . . . . .
H19C H 0.2126 0.0567 0.9514 0.132 Uiso 1 1 calc R U . . .
H19D H 0.0521 0.0441 0.9279 0.132 Uiso 1 1 calc R U . . .
H19E H 0.1524 0.0626 0.8773 0.132 Uiso 1 1 calc R U . . .
Np1B Np 0.42063(3) 0.41356(2) 0.63087(2) 0.05097(9) Uani 1 1 d . . . . .
O1B O 0.6406(5) 0.3680(3) 0.6518(2) 0.0673(14) Uani 1 1 d . . . . .
O2B O 0.4401(5) 0.4328(3) 0.7435(2) 0.0619(13) Uani 1 1 d . . . . .
O3B O 0.3270(4) 0.3244(2) 0.6328(2) 0.0493(11) Uani 1 1 d . . . . .
O4B O 0.5028(4) 0.5065(2) 0.6252(2) 0.0603(12) Uani 1 1 d . . . . .
N1B N 0.4891(5) 0.3546(3) 0.5232(3) 0.0549(14) Uani 1 1 d . . . . .
N2B N 0.1994(6) 0.4652(3) 0.6593(3) 0.0527(14) Uani 1 1 d . . . . .
N3B N 0.2468(5) 0.4320(3) 0.5277(3) 0.0498(13) Uani 1 1 d . . . . .
C1B C 0.5885(7) 0.3162(4) 0.5145(4) 0.0603(19) Uani 1 1 d . . . . .
H1BA H 0.5829 0.2908 0.4731 0.072 Uiso 1 1 calc R U . . .
C2B C 0.7087(7) 0.3065(4) 0.5599(4) 0.064(2) Uani 1 1 d . . . . .
C3B C 0.8091(8) 0.2676(4) 0.5356(5) 0.079(2) Uani 1 1 d . . . . .
H3BA H 0.7908 0.2458 0.4926 0.095 Uiso 1 1 calc R U . . .
C4B C 0.9348(9) 0.2597(5) 0.5722(6) 0.097(3) Uani 1 1 d . . . . .
H4BA H 1.0021 0.2341 0.5545 0.117 Uiso 1 1 calc R U . . .
C5B C 0.9587(9) 0.2907(6) 0.6355(6) 0.110(4) Uani 1 1 d . . . . .
H5BA H 1.0447 0.2875 0.6610 0.132 Uiso 1 1 calc R U . . .
C6B C 0.8602(7) 0.3257(5) 0.6618(4) 0.081(3) Uani 1 1 d . . . . .
H6BA H 0.8784 0.3442 0.7057 0.097 Uiso 1 1 calc R U . . .
C7B C 0.7311(7) 0.3353(4) 0.6251(4) 0.067(2) Uani 1 1 d . . . . .
C8B C 0.3600(9) 0.4253(4) 0.7845(4) 0.062(2) Uani 1 1 d . . . . .
C9B C 0.4085(9) 0.4050(4) 0.8479(4) 0.074(2) Uani 1 1 d . . . . .
H9BA H 0.5007 0.3942 0.8574 0.089 Uiso 1 1 calc R U . . .
C10B C 0.3310(11) 0.4005(5) 0.8945(4) 0.086(3) Uani 1 1 d . . . . .
H10D H 0.3697 0.3876 0.9358 0.103 Uiso 1 1 calc R U . . .
C11B C 0.1941(11) 0.4145(5) 0.8832(4) 0.092(3) Uani 1 1 d . . . . .
H11D H 0.1397 0.4109 0.9164 0.110 Uiso 1 1 calc R U . . .
C12B C 0.1380(9) 0.4339(4) 0.8225(3) 0.073(2) Uani 1 1 d . . . . .
H12E H 0.0449 0.4433 0.8144 0.088 Uiso 1 1 calc R U . . .
C13B C 0.2176(8) 0.4394(4) 0.7738(3) 0.0603(19) Uani 1 1 d . . . . .
C14B C 0.1499(7) 0.4608(4) 0.7118(3) 0.0569(18) Uani 1 1 d . . . . .
H14B H 0.0585 0.4729 0.7105 0.068 Uiso 1 1 calc R U . . .
C15B C 0.1042(7) 0.4851(4) 0.6047(3) 0.0582(18) Uani 1 1 d . . . . .
H15C H 0.1288 0.5364 0.5943 0.070 Uiso 1 1 calc R U . . .
H15D H 0.0108 0.4828 0.6156 0.070 Uiso 1 1 calc R U . . .
C16B C 0.1106(7) 0.4299(4) 0.5464(3) 0.0566(18) Uani 1 1 d . . . . .
H16F H 0.0843 0.3789 0.5572 0.068 Uiso 1 1 calc R U . . .
H16G H 0.0444 0.4419 0.5094 0.068 Uiso 1 1 calc R U . . .
C17B C 0.2495(7) 0.3676(4) 0.4812(3) 0.0639(19) Uani 1 1 d . . . . .
H17E H 0.1867 0.3738 0.4412 0.077 Uiso 1 1 calc R U . . .
H17F H 0.2170 0.3218 0.4995 0.077 Uiso 1 1 calc R U . . .
C18B C 0.3900(7) 0.3594(4) 0.4651(3) 0.0621(19) Uani 1 1 d . . . . .
H18E H 0.3885 0.3140 0.4360 0.074 Uiso 1 1 calc R U . . .
H18F H 0.4182 0.4026 0.4422 0.074 Uiso 1 1 calc R U . . .
C19B C 0.2776(7) 0.5028(4) 0.4981(3) 0.0579(18) Uani 1 1 d . . . . .
H19F H 0.2766 0.5449 0.5297 0.087 Uiso 1 1 calc R U . . .
H19G H 0.2089 0.5072 0.4605 0.087 Uiso 1 1 calc R U . . .
H19H H 0.3676 0.5028 0.4848 0.087 Uiso 1 1 calc R U . . .
N1 N 0.5362(6) 0.1550(3) 0.7088(3) 0.0563(15) Uani 1 1 d . . . . .
C1 C 0.4727(7) 0.1810(4) 0.6457(3) 0.0584(18) Uani 1 1 d . . . . .
H1A H 0.5464 0.2005 0.6231 0.070 Uiso 1 1 calc R U . . .
H1B H 0.4181 0.2229 0.6550 0.070 Uiso 1 1 calc R U . . .
C2 C 0.3829(7) 0.1233(4) 0.6008(4) 0.064(2) Uani 1 1 d . . . . .
H2A H 0.3186 0.0968 0.6248 0.077 Uiso 1 1 calc R U . . .
H2B H 0.4394 0.0864 0.5834 0.077 Uiso 1 1 calc R U . . .
C3 C 0.3032(7) 0.1600(4) 0.5450(4) 0.064(2) Uani 1 1 d . . . . .
H3A H 0.2497 0.1982 0.5628 0.076 Uiso 1 1 calc R U . . .
H3B H 0.3682 0.1853 0.5207 0.076 Uiso 1 1 calc R U . . .
C4 C 0.2084(8) 0.1049(5) 0.4996(4) 0.083(2) Uani 1 1 d . . . . .
H4A H 0.1560 0.1313 0.4665 0.124 Uiso 1 1 calc R U . . .
H4B H 0.1462 0.0782 0.5238 0.124 Uiso 1 1 calc R U . . .
H4C H 0.2615 0.0693 0.4791 0.124 Uiso 1 1 calc R U . . .
C5 C 0.6268(7) 0.0927(4) 0.6971(3) 0.0590(18) Uani 1 1 d . . . . .
H5A H 0.6634 0.0751 0.7392 0.071 Uiso 1 1 calc R U . . .
H5B H 0.5698 0.0507 0.6718 0.071 Uiso 1 1 calc R U . . .
C6 C 0.7444(6) 0.1131(4) 0.6623(4) 0.0604(19) Uani 1 1 d . . . . .
H6A H 0.7102 0.1354 0.6220 0.072 Uiso 1 1 calc R U . . .
H6B H 0.8085 0.1507 0.6897 0.072 Uiso 1 1 calc R U . . .
C7 C 0.8176(9) 0.0463(5) 0.6468(4) 0.090(3) Uani 1 1 d . . . . .
H7A H 0.7526 0.0090 0.6197 0.107 Uiso 1 1 calc R U . . .
H7B H 0.8504 0.0241 0.6873 0.107 Uiso 1 1 calc R U . . .
C8 C 0.9365(8) 0.0632(5) 0.6122(4) 0.082(2) Uani 1 1 d . . . . .
H8A H 0.9074 0.0909 0.5749 0.123 Uiso 1 1 calc R U . . .
H8B H 0.9708 0.0165 0.5977 0.123 Uiso 1 1 calc R U . . .
H8C H 1.0086 0.0930 0.6415 0.123 Uiso 1 1 calc R U . . .
C9 C 0.6202(7) 0.2221(4) 0.7466(3) 0.0597(18) Uani 1 1 d . . . . .
H9A H 0.5606 0.2633 0.7491 0.072 Uiso 1 1 calc R U . . .
H9B H 0.6929 0.2383 0.7220 0.072 Uiso 1 1 calc R U . . .
C10 C 0.6861(7) 0.2095(4) 0.8152(3) 0.070(2) Uani 1 1 d . . . . .
H10A H 0.6145 0.1997 0.8422 0.084 Uiso 1 1 calc R U . . .
H10B H 0.7394 0.1654 0.8141 0.084 Uiso 1 1 calc R U . . .
C11 C 0.7779(8) 0.2766(5) 0.8443(4) 0.076(2) Uani 1 1 d . . . . .
H11A H 0.7247 0.3207 0.8448 0.092 Uiso 1 1 calc R U . . .
H11B H 0.8501 0.2859 0.8175 0.092 Uiso 1 1 calc R U . . .
C12 C 0.8430(9) 0.2648(6) 0.9134(4) 0.111(3) Uani 1 1 d . . . . .
H12A H 0.9026 0.2241 0.9124 0.166 Uiso 1 1 calc R U . . .
H12B H 0.7716 0.2523 0.9391 0.166 Uiso 1 1 calc R U . . .
H12C H 0.8964 0.3105 0.9326 0.166 Uiso 1 1 calc R U . . .
C13 C 0.4281(8) 0.1253(4) 0.7463(4) 0.072(2) Uani 1 1 d . . . . .
H13A H 0.3789 0.0805 0.7217 0.087 Uiso 1 1 calc R U . . .
H13B H 0.4739 0.1096 0.7877 0.087 Uiso 1 1 calc R U . . .
C14 C 0.3251(8) 0.1787(5) 0.7608(6) 0.126(3) Uani 1 1 d D U . . .
H14 H 0.3455 0.2307 0.7601 0.152 Uiso 1 1 calc R U . . .
C15 C 0.2094(9) 0.1534(5) 0.7742(6) 0.138(3) Uani 1 1 d . U . . .
H15 H 0.1910 0.1012 0.7740 0.165 Uiso 1 1 calc R U . . .
C16 C 0.1015(8) 0.2030(5) 0.7900(4) 0.085(3) Uani 1 1 d D . . . .
H16A H 0.0394 0.2097 0.7506 0.128 Uiso 1 1 calc R U . . .
H16B H 0.1447 0.2514 0.8088 0.128 Uiso 1 1 calc R U . . .
H16C H 0.0504 0.1800 0.8209 0.128 Uiso 1 1 calc R U . . .
N2 N 0.5281(7) 0.6579(3) 0.8004(3) 0.0774(19) Uani 1 1 d . . . . .
C17 C 0.6139(9) 0.7258(4) 0.7871(4) 0.079(2) Uani 1 1 d . . . . .
H17A H 0.6921 0.7352 0.8222 0.095 Uiso 1 1 calc R U . . .
H17B H 0.5588 0.7692 0.7885 0.095 Uiso 1 1 calc R U . . .
C18 C 0.6683(9) 0.7216(5) 0.7231(4) 0.081(2) Uani 1 1 d . . . . .
H18A H 0.5948 0.7285 0.6875 0.097 Uiso 1 1 calc R U . . .
H18B H 0.7022 0.6723 0.7152 0.097 Uiso 1 1 calc R U . . .
C19 C 0.7836(10) 0.7825(6) 0.7258(4) 0.101(3) Uani 1 1 d . . . . .
H19A H 0.8637 0.7697 0.7555 0.121 Uiso 1 1 calc R U . . .
H19B H 0.7548 0.8300 0.7431 0.121 Uiso 1 1 calc R U . . .
C20 C 0.8236(12) 0.7923(5) 0.6591(5) 0.122(4) Uani 1 1 d . . . . .
H20A H 0.7426 0.8000 0.6286 0.183 Uiso 1 1 calc R U . . .
H20B H 0.8640 0.7477 0.6444 0.183 Uiso 1 1 calc R U . . .
H20C H 0.8899 0.8355 0.6617 0.183 Uiso 1 1 calc R U . . .
C21 C 0.4130(9) 0.6360(5) 0.7451(4) 0.093(3) Uani 1 1 d D . . . .
H21A H 0.4522 0.6171 0.7073 0.112 Uiso 1 1 calc R U . A 1
H21B H 0.3539 0.5948 0.7576 0.112 Uiso 1 1 calc R U . A 1
C22 C 0.3264(10) 0.6983(6) 0.7257(5) 0.124(3) Uani 0.560(12) 1 d D U P B 1
H22C H 0.3844 0.7442 0.7226 0.149 Uiso 0.560(12) 1 calc R U P B 1
H22D H 0.2655 0.7085 0.7577 0.149 Uiso 0.560(12) 1 calc R U P B 1
C23 C 0.2400(18) 0.6710(9) 0.6573(8) 0.107(5) Uani 0.560(12) 1 d D U P B 1
H23C H 0.3018 0.6643 0.6250 0.128 Uiso 0.560(12) 1 calc R U P B 1
H23D H 0.1894 0.6225 0.6600 0.128 Uiso 0.560(12) 1 calc R U P B 1
C24 C 0.1459(16) 0.7251(10) 0.6376(8) 0.112(6) Uani 0.560(12) 1 d D U P B 1
H24D H 0.0774 0.7029 0.6020 0.168 Uiso 0.560(12) 1 calc R U P B 1
H24E H 0.1954 0.7682 0.6234 0.168 Uiso 0.560(12) 1 calc R U P B 1
H24F H 0.1011 0.7410 0.6740 0.168 Uiso 0.560(12) 1 calc R U P B 1
C22' C 0.3264(10) 0.6983(6) 0.7257(5) 0.124(3) Uani 0.440(12) 1 d D U P B 2
H22A H 0.3752 0.7296 0.6982 0.149 Uiso 0.440(12) 1 calc R U P B 2
H22B H 0.3183 0.7296 0.7651 0.149 Uiso 0.440(12) 1 calc R U P B 2
C23' C 0.1812(17) 0.6755(13) 0.6892(12) 0.114(5) Uani 0.440(12) 1 d D U P B 2
H23A H 0.1467 0.7178 0.6659 0.136 Uiso 0.440(12) 1 calc R U P B 2
H23B H 0.1843 0.6334 0.6571 0.136 Uiso 0.440(12) 1 calc R U P B 2
C24' C 0.085(2) 0.6529(19) 0.7361(15) 0.204(14) Uani 0.440(12) 1 d D U P B 2
H24A H 0.0127 0.6165 0.7138 0.306 Uiso 0.440(12) 1 calc R U P B 2
H24B H 0.0437 0.6969 0.7518 0.306 Uiso 0.440(12) 1 calc R U P B 2
H24C H 0.1353 0.6309 0.7726 0.306 Uiso 0.440(12) 1 calc R U P B 2
C25 C 0.4740(8) 0.6783(4) 0.8632(4) 0.079(2) Uani 1 1 d . . . . .
H25A H 0.5517 0.6988 0.8958 0.095 Uiso 1 1 calc R U . . .
H25B H 0.4123 0.7184 0.8554 0.095 Uiso 1 1 calc R U . . .
C26 C 0.3979(10) 0.6154(5) 0.8914(5) 0.108(3) Uani 1 1 d D . . . .
H26A H 0.3209 0.5932 0.8592 0.130 Uiso 1 1 calc R U . . .
H26B H 0.4597 0.5761 0.9025 0.130 Uiso 1 1 calc R U . . .
C27 C 0.3456(13) 0.6448(5) 0.9511(6) 0.132(4) Uani 1 1 d . U . . .
H27A H 0.4164 0.6803 0.9767 0.158 Uiso 1 1 calc R U . . .
H27B H 0.2649 0.6722 0.9381 0.158 Uiso 1 1 calc R U . . .
C28 C 0.3081(14) 0.5848(7) 0.9921(6) 0.167(4) Uani 1 1 d D U . . .
H28A H 0.2313 0.5524 0.9686 0.251 Uiso 1 1 calc R U . . .
H28B H 0.2824 0.6070 1.0318 0.251 Uiso 1 1 calc R U . . .
H28C H 0.3860 0.5554 1.0029 0.251 Uiso 1 1 calc R U . . .
C29 C 0.6127(9) 0.5921(5) 0.8074(4) 0.082(2) Uani 1 1 d . U . . .
H29A H 0.5525 0.5478 0.8128 0.099 Uiso 1 1 calc R U . . .
H29B H 0.6505 0.5825 0.7670 0.099 Uiso 1 1 calc R U . . .
C30 C 0.7274(11) 0.6011(6) 0.8624(5) 0.127(3) Uani 1 1 d D U . . .
H30A H 0.6926 0.6145 0.9029 0.153 Uiso 1 1 calc R U . . .
H30B H 0.7945 0.6416 0.8553 0.153 Uiso 1 1 calc R U . . .
C31 C 0.7948(12) 0.5291(7) 0.8677(6) 0.137(3) Uani 1 1 d . U . . .
H31A H 0.7265 0.4889 0.8741 0.165 Uiso 1 1 calc R U . . .
H31B H 0.8285 0.5160 0.8268 0.165 Uiso 1 1 calc R U . . .
C32 C 0.9084(13) 0.5334(8) 0.9208(7) 0.187(6) Uani 1 1 d D U . . .
H32A H 0.9704 0.5772 0.9180 0.281 Uiso 1 1 calc R U . . .
H32B H 0.9573 0.4885 0.9182 0.281 Uiso 1 1 calc R U . . .
H32C H 0.8734 0.5375 0.9619 0.281 Uiso 1 1 calc R U . . .
O1W O 0.7263(4) -0.0280(3) 0.8012(2) 0.0774(16) Uani 1 1 d . . . . .
H1WA H 0.6493 -0.0494 0.7690 0.116 Uiso 1 1 d . U . . .
H1WB H 0.7116 -0.0424 0.8435 0.116 Uiso 1 1 d . U . . .
O2W O 0.7793(5) 0.5347(3) 0.6782(2) 0.0816(16) Uani 1 1 d . . . . .
H2WA H 0.7823 0.4989 0.7110 0.122 Uiso 1 1 d . U . . .
H2WB H 0.6866 0.5300 0.6565 0.122 Uiso 1 1 d . U . . .
O3W O 0.7401(13) 0.4332(7) 0.7603(6) 0.103(4) Uani 0.5 1 d . . P . .
H3WA H 0.7220 0.4056 0.7170 0.155 Uiso 0.5 1 d . U P . .
H3WB H 0.6476 0.4429 0.7688 0.155 Uiso 0.5 1 d . U P . .

loop_
_atom_site_aniso_label
_atom_site_aniso_U_11
_atom_site_aniso_U_22
_atom_site_aniso_U_33
_atom_site_aniso_U_23
_atom_site_aniso_U_13
_atom_site_aniso_U_12
Np1A 0.04892(16) 0.05201(18) 0.05582(18) 0.01146(14) 0.01992(14) 0.00816(13)
O1A 0.052(3) 0.075(3) 0.057(3) 0.029(3) 0.020(2) 0.016(2)
O2A 0.054(3) 0.091(4) 0.051(3) 0.011(3) 0.020(2) 0.019(3)
O3A 0.051(3) 0.056(3) 0.060(3) 0.016(2) 0.021(2) 0.005(2)
O4A 0.066(3) 0.054(3) 0.063(3) 0.007(2) 0.024(2) 0.007(2)
N1A 0.054(3) 0.059(4) 0.058(4) 0.009(3) 0.019(3) 0.007(3)
N2A 0.049(3) 0.061(4) 0.063(4) -0.001(3) 0.017(3) 0.010(3)
N3A 0.052(3) 0.070(4) 0.071(4) -0.006(3) 0.032(3) -0.008(3)
C1A 0.061(4) 0.072(5) 0.045(4) 0.013(4) 0.010(4) -0.001(4)
C2A 0.049(4) 0.056(4) 0.053(4) 0.018(3) 0.003(3) 0.001(3)
C3A 0.057(4) 0.071(5) 0.059(4) 0.018(4) 0.009(4) -0.007(4)
C4A 0.063(5) 0.087(6) 0.072(5) 0.032(5) 0.007(4) 0.018(4)
C5A 0.046(4) 0.093(6) 0.071(5) 0.025(5) 0.005(4) 0.009(4)
C6A 0.042(4) 0.068(5) 0.056(4) 0.019(4) 0.007(3) 0.002(3)
C7A 0.051(4) 0.041(4) 0.057(4) 0.010(3) 0.002(3) 0.001(3)
C8A 0.073(5) 0.047(4) 0.053(4) 0.011(3) 0.017(4) 0.014(4)
C9A 0.068(5) 0.060(5) 0.071(5) 0.008(4) 0.025(4) 0.013(4)
C10A 0.099(7) 0.072(6) 0.060(5) 0.007(4) 0.034(5) 0.010(5)
C11A 0.091(6) 0.078(6) 0.054(5) -0.002(4) 0.011(5) 0.000(5)
C12A 0.075(5) 0.061(5) 0.070(5) -0.002(4) 0.003(4) 0.011(4)
C13A 0.060(4) 0.053(4) 0.049(4) 0.001(3) 0.014(3) 0.008(3)
C14A 0.060(4) 0.049(4) 0.072(5) 0.009(4) 0.007(4) 0.012(3)
C15A 0.051(4) 0.083(6) 0.072(5) 0.001(4) 0.016(4) 0.010(4)
C16A 0.052(4) 0.090(6) 0.099(6) 0.015(5) 0.031(5) 0.008(4)
C17A 0.066(5) 0.123(8) 0.094(6) 0.042(6) 0.038(5) 0.022(5)
C18A 0.080(5) 0.081(6) 0.062(5) 0.017(4) 0.033(4) 0.025(4)
C19A 0.088(6) 0.065(6) 0.118(7) -0.003(5) 0.036(6) 0.023(5)
Np1B 0.04737(16) 0.04517(17) 0.05900(18) 0.01075(14) 0.00084(14) 0.00331(12)
O1B 0.047(3) 0.081(4) 0.076(3) 0.032(3) 0.000(3) 0.011(3)
O2B 0.066(3) 0.062(3) 0.055(3) 0.009(2) -0.003(3) 0.005(2)
O3B 0.051(2) 0.041(2) 0.055(3) 0.006(2) 0.005(2) 0.003(2)
O4B 0.058(3) 0.053(3) 0.067(3) 0.011(2) 0.000(2) 0.000(2)
N1B 0.049(3) 0.052(3) 0.064(4) 0.009(3) 0.010(3) 0.003(3)
N2B 0.062(3) 0.049(3) 0.048(3) 0.005(3) 0.009(3) 0.008(3)
N3B 0.046(3) 0.041(3) 0.061(3) 0.007(3) 0.004(3) 0.002(2)
C1B 0.060(4) 0.053(4) 0.072(5) 0.013(4) 0.025(4) -0.004(4)
C2B 0.056(4) 0.048(4) 0.092(6) 0.018(4) 0.020(4) -0.001(3)
C3B 0.068(5) 0.058(5) 0.123(7) 0.028(5) 0.039(5) 0.009(4)
C4B 0.069(6) 0.082(7) 0.161(10) 0.057(7) 0.052(7) 0.027(5)
C5B 0.049(5) 0.135(10) 0.166(11) 0.103(9) 0.037(7) 0.013(6)
C6B 0.043(4) 0.097(6) 0.111(7) 0.059(5) 0.015(4) 0.010(4)
C7B 0.041(4) 0.068(5) 0.096(6) 0.042(5) 0.009(4) 0.001(4)
C8B 0.089(6) 0.039(4) 0.051(5) -0.002(3) -0.004(4) 0.002(4)
C9B 0.101(6) 0.065(5) 0.051(5) 0.001(4) -0.004(5) 0.013(5)
C10B 0.118(8) 0.069(6) 0.071(6) 0.010(5) -0.003(6) 0.037(6)
C11B 0.157(9) 0.072(6) 0.058(5) 0.021(4) 0.037(6) 0.036(6)
C12B 0.105(6) 0.066(5) 0.054(5) 0.007(4) 0.018(5) 0.039(5)
C13B 0.094(6) 0.039(4) 0.048(4) -0.003(3) 0.009(4) 0.013(4)
C14B 0.062(4) 0.042(4) 0.065(5) 0.007(3) 0.002(4) 0.010(3)
C15B 0.048(4) 0.067(5) 0.061(4) 0.012(4) 0.007(3) 0.009(3)
C16B 0.051(4) 0.061(5) 0.058(4) 0.021(4) 0.002(3) 0.005(3)
C17B 0.069(5) 0.063(5) 0.054(4) -0.001(4) -0.003(4) -0.003(4)
C18B 0.059(4) 0.062(5) 0.067(5) -0.002(4) 0.014(4) 0.010(4)
C19B 0.052(4) 0.055(4) 0.068(5) 0.016(4) 0.006(4) 0.008(3)
N1 0.060(3) 0.045(3) 0.071(4) 0.015(3) 0.029(3) 0.010(3)
C1 0.051(4) 0.048(4) 0.080(5) 0.018(4) 0.016(4) 0.009(3)
C2 0.066(5) 0.052(4) 0.080(5) 0.003(4) 0.027(4) 0.005(4)
C3 0.061(4) 0.055(4) 0.076(5) -0.012(4) 0.026(4) -0.001(4)
C4 0.080(5) 0.088(6) 0.078(6) -0.009(5) 0.026(5) -0.019(5)
C5 0.066(4) 0.055(4) 0.062(4) 0.020(4) 0.017(4) 0.019(4)
C6 0.041(4) 0.074(5) 0.069(5) 0.006(4) 0.015(3) 0.013(3)
C7 0.103(6) 0.106(7) 0.085(6) 0.036(5) 0.060(5) 0.060(6)
C8 0.070(5) 0.087(6) 0.102(6) 0.022(5) 0.032(5) 0.037(5)
C9 0.054(4) 0.052(4) 0.079(5) 0.011(4) 0.027(4) 0.007(3)
C10 0.063(5) 0.086(6) 0.067(5) 0.023(4) 0.023(4) 0.006(4)
C11 0.069(5) 0.089(6) 0.076(6) 0.008(5) 0.029(4) -0.002(5)
C12 0.086(7) 0.153(10) 0.096(7) 0.002(7) 0.032(6) -0.002(7)
C13 0.078(5) 0.055(5) 0.092(6) 0.004(4) 0.047(5) -0.009(4)
C14 0.084(5) 0.056(4) 0.252(10) -0.045(5) 0.102(6) -0.008(4)
C15 0.082(5) 0.068(5) 0.268(10) -0.050(6) 0.071(6) 0.007(4)
C16 0.074(5) 0.089(6) 0.096(6) 0.001(5) 0.016(5) 0.028(5)
N2 0.094(5) 0.053(4) 0.085(5) -0.003(4) 0.008(4) 0.020(4)
C17 0.101(6) 0.049(5) 0.080(6) 0.001(4) -0.002(5) 0.006(4)
C18 0.110(7) 0.064(5) 0.065(5) 0.002(4) 0.000(5) 0.011(5)
C19 0.123(8) 0.095(7) 0.081(7) 0.003(6) 0.008(6) 0.005(6)
C20 0.172(11) 0.069(7) 0.113(8) -0.015(6) 0.001(8) -0.004(7)
C21 0.105(7) 0.065(6) 0.098(7) -0.020(5) -0.014(6) 0.006(5)
C22 0.120(6) 0.103(6) 0.132(7) -0.015(6) -0.024(6) 0.008(6)
C23 0.106(6) 0.105(6) 0.107(6) 0.005(4) 0.014(4) 0.000(4)
C24 0.113(9) 0.110(9) 0.110(9) 0.009(7) 0.014(7) 0.000(7)
C22' 0.120(6) 0.103(6) 0.132(7) -0.015(6) -0.024(6) 0.008(6)
C23' 0.114(7) 0.107(7) 0.115(7) 0.002(5) 0.004(4) 0.014(5)
C24' 0.201(16) 0.193(16) 0.212(16) 0.006(9) 0.004(9) 0.034(9)
C25 0.082(5) 0.045(4) 0.110(7) -0.005(4) 0.018(5) 0.016(4)
C26 0.114(8) 0.071(6) 0.145(9) -0.014(6) 0.049(7) 0.003(6)
C27 0.183(9) 0.060(6) 0.173(10) -0.011(6) 0.103(8) 0.014(6)
C28 0.207(10) 0.110(8) 0.191(11) -0.021(7) 0.051(9) 0.036(8)
C29 0.095(4) 0.072(4) 0.084(4) 0.011(3) 0.018(4) 0.026(4)
C30 0.120(7) 0.151(9) 0.131(7) 0.046(6) 0.038(6) 0.080(6)
C31 0.133(7) 0.163(9) 0.135(7) 0.050(7) 0.035(6) 0.078(6)
C32 0.171(9) 0.210(10) 0.185(9) 0.018(8) 0.020(8) 0.059(8)
O1W 0.052(3) 0.099(4) 0.092(4) 0.053(3) 0.021(3) 0.016(3)
O2W 0.061(3) 0.111(5) 0.068(3) -0.004(3) 0.000(3) -0.002(3)
O3W 0.105(9) 0.091(9) 0.110(9) -0.006(7) 0.002(8) 0.015(7)

loop_
_atom_type_symbol
_atom_type_description
_atom_type_scat_dispersion_real
_atom_type_scat_dispersion_imag
_atom_type_scat_source
C C 0.0033 0.0016 'International Tables Vol C Tables 4.2.6.8 and 6.1.1.4'
H H 0.0000 0.0000 'International Tables Vol C Tables 4.2.6.8 and 6.1.1.4'
N N 0.0061 0.0033 'International Tables Vol C Tables 4.2.6.8 and 6.1.1.4'
Np Np -11.4937 4.1493 'International Tables Vol C Tables 4.2.6.8 and 6.1.1.4'
O O 0.0106 0.0060 'International Tables Vol C Tables 4.2.6.8 and 6.1.1.4'

loop_
_geom_angle_atom_site_label_1
_geom_angle_atom_site_label_2
_geom_angle_atom_site_label_3
_geom_angle
_geom_angle_site_symmetry_1
_geom_angle_site_symmetry_3
_geom_angle_publ_flag
O3A Np1A O4A 175.63(19) . . ?
O3A Np1A O1A 91.27(18) . . ?
O4A Np1A O1A 92.37(18) . . ?
O3A Np1A O2A 90.66(18) . . ?
O4A Np1A O2A 92.07(18) . . ?
O1A Np1A O2A 84.87(15) . . ?
O3A Np1A N1A 94.67(18) . . ?
O4A Np1A N1A 84.29(19) . . ?
O1A Np1A N1A 70.42(16) . . ?
O2A Np1A N1A 154.79(17) . . ?
O3A Np1A N2A 93.03(18) . . ?
O4A Np1A N2A 84.67(19) . . ?
O1A Np1A N2A 154.95(16) . . ?
O2A Np1A N2A 70.42(16) . . ?
N1A Np1A N2A 133.63(17) . . ?
O3A Np1A N3A 87.76(18) . . ?
O4A Np1A N3A 87.92(19) . . ?
O1A Np1A N3A 137.59(17) . . ?
O2A Np1A N3A 137.52(18) . . ?
N1A Np1A N3A 67.42(18) . . ?
N2A Np1A N3A 67.29(18) . . ?
C7A O1A Np1A 134.9(4) . . ?
C8A O2A Np1A 142.8(4) . . ?
C1A N1A C18A 116.6(6) . . ?
C1A N1A Np1A 127.5(5) . . ?
C18A N1A Np1A 114.7(4) . . ?
C14A N2A C15A 115.2(6) . . ?
C14A N2A Np1A 128.9(5) . . ?
C15A N2A Np1A 114.9(4) . . ?
C17A N3A C16A 110.2(6) . . ?
C17A N3A C19A 111.7(6) . . ?
C16A N3A C19A 107.3(6) . . ?
C17A N3A Np1A 108.8(4) . . ?
C16A N3A Np1A 105.8(4) . . ?
C19A N3A Np1A 112.9(4) . . ?
N1A C1A C2A 128.1(6) . . ?
N1A C1A H1AA 116.0 . . ?
C2A C1A H1AA 116.0 . . ?
C3A C2A C7A 118.4(6) . . ?
C3A C2A C1A 117.5(6) . . ?
C7A C2A C1A 124.0(6) . . ?
C4A C3A C2A 122.6(7) . . ?
C4A C3A H3AA 118.7 . . ?
C2A C3A H3AA 118.7 . . ?
C3A C4A C5A 118.9(7) . . ?
C3A C4A H4AA 120.6 . . ?
C5A C4A H4AA 120.6 . . ?
C6A C5A C4A 119.7(7) . . ?
C6A C5A H5AA 120.2 . . ?
C4A C5A H5AA 120.2 . . ?
C5A C6A C7A 123.1(7) . . ?
C5A C6A H6AA 118.4 . . ?
C7A C6A H6AA 118.4 . . ?
O1A C7A C6A 120.0(6) . . ?
O1A C7A C2A 122.7(6) . . ?
C6A C7A C2A 117.3(6) . . ?
O2A C8A C9A 121.7(7) . . ?
O2A C8A C13A 122.2(6) . . ?
C9A C8A C13A 116.1(6) . . ?
C10A C9A C8A 122.5(7) . . ?
C10A C9A H9AA 118.7 . . ?
C8A C9A H9AA 118.7 . . ?
C9A C10A C11A 121.4(8) . . ?
C9A C10A H10C 119.3 . . ?
C11A C10A H10C 119.3 . . ?
C12A C11A C10A 118.0(7) . . ?
C12A C11A H11C 121.0 . . ?
C10A C11A H11C 121.0 . . ?
C11A C12A C13A 123.7(7) . . ?
C11A C12A H12D 118.2 . . ?
C13A C12A H12D 118.2 . . ?
C12A C13A C14A 118.0(7) . . ?
C12A C13A C8A 118.2(7) . . ?
C14A C13A C8A 123.7(6) . . ?
N2A C14A C13A 130.2(7) . . ?
N2A C14A H14A 114.9 . . ?
C13A C14A H14A 114.9 . . ?
N2A C15A C16A 112.3(6) . . ?
N2A C15A H15A 109.1 . . ?
C16A C15A H15A 109.1 . . ?
N2A C15A H15B 109.1 . . ?
C16A C15A H15B 109.1 . . ?
H15A C15A H15B 107.9 . . ?
C15A C16A N3A 116.1(6) . . ?
C15A C16A H16D 108.3 . . ?
N3A C16A H16D 108.3 . . ?
C15A C16A H16E 108.3 . . ?
N3A C16A H16E 108.3 . . ?
H16D C16A H16E 107.4 . . ?
N3A C17A C18A 109.3(6) . . ?
N3A C17A H17C 109.8 . . ?
C18A C17A H17C 109.8 . . ?
N3A C17A H17D 109.8 . . ?
C18A C17A H17D 109.8 . . ?
H17C C17A H17D 108.3 . . ?
N1A C18A C17A 107.9(6) . . ?
N1A C18A H18C 110.1 . . ?
C17A C18A H18C 110.1 . . ?
N1A C18A H18D 110.1 . . ?
C17A C18A H18D 110.1 . . ?
H18C C18A H18D 108.4 . . ?
N3A C19A H19C 109.5 . . ?
N3A C19A H19D 109.5 . . ?
H19C C19A H19D 109.5 . . ?
N3A C19A H19E 109.5 . . ?
H19C C19A H19E 109.5 . . ?
H19D C19A H19E 109.5 . . ?
O3B Np1B O4B 175.31(18) . . ?
O3B Np1B O2B 90.37(17) . . ?
O4B Np1B O2B 91.62(18) . . ?
O3B Np1B O1B 95.43(17) . . ?
O4B Np1B O1B 88.97(18) . . ?
O2B Np1B O1B 85.11(17) . . ?
O3B Np1B N2B 83.38(18) . . ?
O4B Np1B N2B 93.24(19) . . ?
O2B Np1B N2B 71.31(17) . . ?
O1B Np1B N2B 156.36(17) . . ?
O3B Np1B N3B 86.44(17) . . ?
O4B Np1B N3B 89.28(17) . . ?
O2B Np1B N3B 139.03(17) . . ?
O1B Np1B N3B 135.85(17) . . ?
N2B Np1B N3B 67.75(17) . . ?
O3B Np1B N1B 84.64(17) . . ?
O4B Np1B N1B 95.41(19) . . ?
O2B Np1B N1B 153.72(17) . . ?
O1B Np1B N1B 69.76(17) . . ?
N2B Np1B N1B 133.24(17) . . ?
N3B Np1B N1B 66.51(17) . . ?
C7B O1B Np1B 143.5(5) . . ?
C8B O2B Np1B 135.4(5) . . ?
C1B N1B C18B 114.5(6) . . ?
C1B N1B Np1B 130.1(5) . . ?
C18B N1B Np1B 115.0(4) . . ?
C14B N2B C15B 114.7(6) . . ?
C14B N2B Np1B 127.8(5) . . ?
C15B N2B Np1B 115.6(4) . . ?
C16B N3B C17B 107.7(5) . . ?
C16B N3B C19B 110.4(5) . . ?
C17B N3B C19B 110.5(5) . . ?
C16B N3B Np1B 107.6(4) . . ?
C17B N3B Np1B 107.4(4) . . ?
C19B N3B Np1B 113.0(4) . . ?
N1B C1B C2B 128.2(7) . . ?
N1B C1B H1BA 115.9 . . ?
C2B C1B H1BA 115.9 . . ?
C3B C2B C7B 119.4(8) . . ?
C3B C2B C1B 116.2(8) . . ?
C7B C2B C1B 124.3(7) . . ?
C4B C3B C2B 122.4(9) . . ?
C4B C3B H3BA 118.8 . . ?
C2B C3B H3BA 118.8 . . ?
C5B C4B C3B 118.0(10) . . ?
C5B C4B H4BA 121.0 . . ?
C3B C4B H4BA 121.0 . . ?
C6B C5B C4B 121.1(10) . . ?
C6B C5B H5BA 119.5 . . ?
C4B C5B H5BA 119.5 . . ?
C5B C6B C7B 122.1(10) . . ?
C5B C6B H6BA 119.0 . . ?
C7B C6B H6BA 119.0 . . ?
O1B C7B C2B 122.9(7) . . ?
O1B C7B C6B 120.2(8) . . ?
C2B C7B C6B 116.9(8) . . ?
O2B C8B C9B 120.8(8) . . ?
O2B C8B C13B 124.6(7) . . ?
C9B C8B C13B 114.5(8) . . ?
C10B C9B C8B 123.6(9) . . ?
C10B C9B H9BA 118.2 . . ?
C8B C9B H9BA 118.2 . . ?
C9B C10B C11B 121.0(8) . . ?
C9B C10B H10D 119.5 . . ?
C11B C10B H10D 119.5 . . ?
C12B C11B C10B 119.2(9) . . ?
C12B C11B H11D 120.4 . . ?
C10B C11B H11D 120.4 . . ?
C13B C12B C11B 120.4(8) . . ?
C13B C12B H12E 119.8 . . ?
C11B C12B H12E 119.8 . . ?
C12B C13B C8B 121.2(7) . . ?
C12B C13B C14B 116.4(7) . . ?
C8B C13B C14B 122.4(7) . . ?
N2B C14B C13B 127.7(7) . . ?
N2B C14B H14B 116.1 . . ?
C13B C14B H14B 116.1 . . ?
N2B C15B C16B 108.4(5) . . ?
N2B C15B H15C 110.0 . . ?
C16B C15B H15C 110.0 . . ?
N2B C15B H15D 110.0 . . ?
C16B C15B H15D 110.0 . . ?
H15C C15B H15D 108.4 . . ?
N3B C16B C15B 112.2(5) . . ?
N3B C16B H16F 109.2 . . ?
C15B C16B H16F 109.2 . . ?
N3B C16B H16G 109.2 . . ?
C15B C16B H16G 109.2 . . ?
H16F C16B H16G 107.9 . . ?
N3B C17B C18B 111.8(5) . . ?
N3B C17B H17E 109.3 . . ?
C18B C17B H17E 109.3 . . ?
N3B C17B H17F 109.3 . . ?
C18B C17B H17F 109.3 . . ?
H17E C17B H17F 107.9 . . ?
N1B C18B C17B 111.6(6) . . ?
N1B C18B H18E 109.3 . . ?
C17B C18B H18E 109.3 . . ?
N1B C18B H18F 109.3 . . ?
C17B C18B H18F 109.3 . . ?
H18E C18B H18F 108.0 . . ?
N3B C19B H19F 109.5 . . ?
N3B C19B H19G 109.5 . . ?
H19F C19B H19G 109.5 . . ?
N3B C19B H19H 109.5 . . ?
H19F C19B H19H 109.5 . . ?
H19G C19B H19H 109.5 . . ?
C1 N1 C13 110.9(5) . . ?
C1 N1 C5 110.3(5) . . ?
C13 N1 C5 107.9(5) . . ?
C1 N1 C9 106.9(5) . . ?
C13 N1 C9 110.4(5) . . ?
C5 N1 C9 110.5(5) . . ?
N1 C1 C2 115.8(6) . . ?
N1 C1 H1A 108.3 . . ?
C2 C1 H1A 108.3 . . ?
N1 C1 H1B 108.3 . . ?
C2 C1 H1B 108.3 . . ?
H1A C1 H1B 107.4 . . ?
C1 C2 C3 110.4(6) . . ?
C1 C2 H2A 109.6 . . ?
C3 C2 H2A 109.6 . . ?
C1 C2 H2B 109.6 . . ?
C3 C2 H2B 109.6 . . ?
H2A C2 H2B 108.1 . . ?
C4 C3 C2 112.6(7) . . ?
C4 C3 H3A 109.1 . . ?
C2 C3 H3A 109.1 . . ?
C4 C3 H3B 109.1 . . ?
C2 C3 H3B 109.1 . . ?
H3A C3 H3B 107.8 . . ?
C3 C4 H4A 109.5 . . ?
C3 C4 H4B 109.5 . . ?
H4A C4 H4B 109.5 . . ?
C3 C4 H4C 109.5 . . ?
H4A C4 H4C 109.5 . . ?
H4B C4 H4C 109.5 . . ?
C6 C5 N1 115.4(5) . . ?
C6 C5 H5A 108.4 . . ?
N1 C5 H5A 108.4 . . ?
C6 C5 H5B 108.4 . . ?
N1 C5 H5B 108.4 . . ?
H5A C5 H5B 107.5 . . ?
C7 C6 C5 111.3(6) . . ?
C7 C6 H6A 109.4 . . ?
C5 C6 H6A 109.4 . . ?
C7 C6 H6B 109.4 . . ?
C5 C6 H6B 109.4 . . ?
H6A C6 H6B 108.0 . . ?
C6 C7 C8 113.8(7) . . ?
C6 C7 H7A 108.8 . . ?
C8 C7 H7A 108.8 . . ?
C6 C7 H7B 108.8 . . ?
C8 C7 H7B 108.8 . . ?
H7A C7 H7B 107.7 . . ?
C7 C8 H8A 109.5 . . ?
C7 C8 H8B 109.5 . . ?
H8A C8 H8B 109.5 . . ?
C7 C8 H8C 109.5 . . ?
H8A C8 H8C 109.5 . . ?
H8B C8 H8C 109.5 . . ?
N1 C9 C10 115.7(6) . . ?
N1 C9 H9A 108.3 . . ?
C10 C9 H9A 108.3 . . ?
N1 C9 H9B 108.3 . . ?
C10 C9 H9B 108.3 . . ?
H9A C9 H9B 107.4 . . ?
C11 C10 C9 110.4(6) . . ?
C11 C10 H10A 109.6 . . ?
C9 C10 H10A 109.6 . . ?
C11 C10 H10B 109.6 . . ?
C9 C10 H10B 109.6 . . ?
H10A C10 H10B 108.1 . . ?
C10 C11 C12 110.8(7) . . ?
C10 C11 H11A 109.5 . . ?
C12 C11 H11A 109.5 . . ?
C10 C11 H11B 109.5 . . ?
C12 C11 H11B 109.5 . . ?
H11A C11 H11B 108.1 . . ?
C11 C12 H12A 109.5 . . ?
C11 C12 H12B 109.5 . . ?
H12A C12 H12B 109.5 . . ?
C11 C12 H12C 109.5 . . ?
H12A C12 H12C 109.5 . . ?
H12B C12 H12C 109.5 . . ?
C14 C13 N1 115.7(7) . . ?
C14 C13 H13A 108.3 . . ?
N1 C13 H13A 108.3 . . ?
C14 C13 H13B 108.3 . . ?
N1 C13 H13B 108.3 . . ?
H13A C13 H13B 107.4 . . ?
C15 C14 C13 119.6(8) . . ?
C15 C14 H14 120.2 . . ?
C13 C14 H14 120.2 . . ?
C14 C15 C16 123.0(9) . . ?
C14 C15 H15 118.5 . . ?
C16 C15 H15 118.5 . . ?
C15 C16 H16A 109.5 . . ?
C15 C16 H16B 109.5 . . ?
H16A C16 H16B 109.5 . . ?
C15 C16 H16C 109.5 . . ?
H16A C16 H16C 109.5 . . ?
H16B C16 H16C 109.5 . . ?
C17 N2 C29 110.5(7) . . ?
C17 N2 C21 111.2(6) . . ?
C29 N2 C21 106.7(6) . . ?
C17 N2 C25 106.1(6) . . ?
C29 N2 C25 110.9(6) . . ?
C21 N2 C25 111.5(7) . . ?
N2 C17 C18 115.9(6) . . ?
N2 C17 H17A 108.3 . . ?
C18 C17 H17A 108.3 . . ?
N2 C17 H17B 108.3 . . ?
C18 C17 H17B 108.3 . . ?
H17A C17 H17B 107.4 . . ?
C17 C18 C19 108.8(7) . . ?
C17 C18 H18A 109.9 . . ?
C19 C18 H18A 109.9 . . ?
C17 C18 H18B 109.9 . . ?
C19 C18 H18B 109.9 . . ?
H18A C18 H18B 108.3 . . ?
C18 C19 C20 111.7(8) . . ?
C18 C19 H19A 109.3 . . ?
C20 C19 H19A 109.3 . . ?
C18 C19 H19B 109.3 . . ?
C20 C19 H19B 109.3 . . ?
H19A C19 H19B 107.9 . . ?
C19 C20 H20A 109.5 . . ?
C19 C20 H20B 109.5 . . ?
H20A C20 H20B 109.5 . . ?
C19 C20 H20C 109.5 . . ?
H20A C20 H20C 109.5 . . ?
H20B C20 H20C 109.5 . . ?
C22' C21 N2 114.4(7) . . ?
C22 C21 N2 114.4(7) . . ?
C22 C21 H21A 108.7 . . ?
N2 C21 H21A 108.7 . . ?
C22 C21 H21B 108.7 . . ?
N2 C21 H21B 108.7 . . ?
H21A C21 H21B 107.6 . . ?
C21 C22 C23 106.3(8) . . ?
C21 C22 H22C 110.5 . . ?
C23 C22 H22C 110.5 . . ?
C21 C22 H22D 110.5 . . ?
C23 C22 H22D 110.5 . . ?
H22C C22 H22D 108.7 . . ?
C24 C23 C22 109.7(12) . . ?
C24 C23 H23C 109.7 . . ?
C22 C23 H23C 109.7 . . ?
C24 C23 H23D 109.7 . . ?
C22 C23 H23D 109.7 . . ?
H23C C23 H23D 108.2 . . ?
C23 C24 H24D 109.5 . . ?
C23 C24 H24E 109.5 . . ?
H24D C24 H24E 109.5 . . ?
C23 C24 H24F 109.5 . . ?
H24D C24 H24F 109.5 . . ?
H24E C24 H24F 109.5 . . ?
C21 C22' C23' 116.8(11) . . ?
C21 C22' H22A 108.1 . . ?
C23' C22' H22A 108.1 . . ?
C21 C22' H22B 108.1 . . ?
C23' C22' H22B 108.1 . . ?
H22A C22' H22B 107.3 . . ?
C24' C23' C22' 110.9(15) . . ?
C24' C23' H23A 109.5 . . ?
C22' C23' H23A 109.5 . . ?
C24' C23' H23B 109.5 . . ?
C22' C23' H23B 109.5 . . ?
H23A C23' H23B 108.1 . . ?
C23' C24' H24A 109.5 . . ?
C23' C24' H24B 109.5 . . ?
H24A C24' H24B 109.5 . . ?
C23' C24' H24C 109.5 . . ?
H24A C24' H24C 109.5 . . ?
H24B C24' H24C 109.5 . . ?
C26 C25 N2 116.2(7) . . ?
C26 C25 H25A 108.2 . . ?
N2 C25 H25A 108.2 . . ?
C26 C25 H25B 108.2 . . ?
N2 C25 H25B 108.2 . . ?
H25A C25 H25B 107.4 . . ?
C27 C26 C25 109.9(8) . . ?
C27 C26 H26A 109.7 . . ?
C25 C26 H26A 109.7 . . ?
C27 C26 H26B 109.7 . . ?
C25 C26 H26B 109.7 . . ?
H26A C26 H26B 108.2 . . ?
C28 C27 C26 112.8(8) . . ?
C28 C27 H27A 109.0 . . ?
C26 C27 H27A 109.0 . . ?
C28 C27 H27B 109.0 . . ?
C26 C27 H27B 109.0 . . ?
H27A C27 H27B 107.8 . . ?
C27 C28 H28A 109.5 . . ?
C27 C28 H28B 109.5 . . ?
H28A C28 H28B 109.5 . . ?
C27 C28 H28C 109.5 . . ?
H28A C28 H28C 109.5 . . ?
H28B C28 H28C 109.5 . . ?
C30 C29 N2 114.9(7) . . ?
C30 C29 H29A 108.5 . . ?
N2 C29 H29A 108.5 . . ?
C30 C29 H29B 108.5 . . ?
N2 C29 H29B 108.5 . . ?
H29A C29 H29B 107.5 . . ?
C29 C30 C31 109.4(10) . . ?
C29 C30 H30A 109.8 . . ?
C31 C30 H30A 109.8 . . ?
C29 C30 H30B 109.8 . . ?
C31 C30 H30B 109.8 . . ?
H30A C30 H30B 108.2 . . ?
C32 C31 C30 112.6(11) . . ?
C32 C31 H31A 109.1 . . ?
C30 C31 H31A 109.1 . . ?
C32 C31 H31B 109.1 . . ?
C30 C31 H31B 109.1 . . ?
H31A C31 H31B 107.8 . . ?
C31 C32 H32A 109.5 . . ?
C31 C32 H32B 109.5 . . ?
H32A C32 H32B 109.5 . . ?
C31 C32 H32C 109.5 . . ?
H32A C32 H32C 109.5 . . ?
H32B C32 H32C 109.5 . . ?
H1WA O1W H1WB 108.9 . . ?
H2WA O2W H2WB 105.4 . . ?
H3WA O3W H3WB 102.7 . . ?

loop_
_geom_bond_atom_site_label_1
_geom_bond_atom_site_label_2
_geom_bond_distance
_geom_bond_site_symmetry_2
_geom_bond_publ_flag
Np1A O3A 1.803(4) . ?
Np1A O4A 1.821(5) . ?
Np1A O1A 2.385(4) . ?
Np1A O2A 2.397(4) . ?
Np1A N1A 2.602(6) . ?
Np1A N2A 2.637(6) . ?
Np1A N3A 2.644(5) . ?
O1A C7A 1.306(7) . ?
O2A C8A 1.293(8) . ?
N1A C1A 1.266(8) . ?
N1A C18A 1.476(8) . ?
N2A C14A 1.275(8) . ?
N2A C15A 1.460(8) . ?
N3A C17A 1.461(9) . ?
N3A C16A 1.477(9) . ?
N3A C19A 1.518(9) . ?
C1A C2A 1.453(9) . ?
C1A H1AA 0.9500 . ?
C2A C3A 1.390(9) . ?
C2A C7A 1.424(9) . ?
C3A C4A 1.378(10) . ?
C3A H3AA 0.9500 . ?
C4A C5A 1.383(10) . ?
C4A H4AA 0.9500 . ?
C5A C6A 1.363(9) . ?
C5A H5AA 0.9500 . ?
C6A C7A 1.395(9) . ?
C6A H6AA 0.9500 . ?
C8A C9A 1.409(9) . ?
C8A C13A 1.451(9) . ?
C9A C10A 1.375(10) . ?
C9A H9AA 0.9500 . ?
C10A C11A 1.379(10) . ?
C10A H10C 0.9500 . ?
C11A C12A 1.362(10) . ?
C11A H11C 0.9500 . ?
C12A C13A 1.404(9) . ?
C12A H12D 0.9500 . ?
C13A C14A 1.442(9) . ?
C14A H14A 0.9500 . ?
C15A C16A 1.466(10) . ?
C15A H15A 0.9900 . ?
C15A H15B 0.9900 . ?
C16A H16D 0.9900 . ?
C16A H16E 0.9900 . ?
C17A C18A 1.577(10) . ?
C17A H17C 0.9900 . ?
C17A H17D 0.9900 . ?
C18A H18C 0.9900 . ?
C18A H18D 0.9900 . ?
C19A H19C 0.9800 . ?
C19A H19D 0.9800 . ?
C19A H19E 0.9800 . ?
Np1B O3B 1.811(4) . ?
Np1B O4B 1.836(4) . ?
Np1B O2B 2.351(5) . ?
Np1B O1B 2.391(5) . ?
Np1B N2B 2.592(6) . ?
Np1B N3B 2.628(5) . ?
Np1B N1B 2.643(6) . ?
O1B C7B 1.291(9) . ?
O2B C8B 1.267(9) . ?
N1B C1B 1.279(8) . ?
N1B C18B 1.466(8) . ?
N2B C14B 1.282(8) . ?
N2B C15B 1.460(8) . ?
N3B C16B 1.469(8) . ?
N3B C17B 1.476(8) . ?
N3B C19B 1.492(8) . ?
C1B C2B 1.447(10) . ?
C1B H1BA 0.9500 . ?
C2B C3B 1.403(10) . ?
C2B C7B 1.415(11) . ?
C3B C4B 1.393(12) . ?
C3B H3BA 0.9500 . ?
C4B C5B 1.391(14) . ?
C4B H4BA 0.9500 . ?
C5B C6B 1.369(13) . ?
C5B H5BA 0.9500 . ?
C6B C7B 1.429(9) . ?
C6B H6BA 0.9500 . ?
C8B C9B 1.430(10) . ?
C8B C13B 1.450(11) . ?
C9B C10B 1.339(11) . ?
C9B H9BA 0.9500 . ?
C10B C11B 1.397(12) . ?
C10B H10D 0.9500 . ?
C11B C12B 1.393(10) . ?
C11B H11D 0.9500 . ?
C12B C13B 1.391(10) . ?
C12B H12E 0.9500 . ?
C13B C14B 1.466(9) . ?
C14B H14B 0.9500 . ?
C15B C16B 1.543(9) . ?
C15B H15C 0.9900 . ?
C15B H15D 0.9900 . ?
C16B H16F 0.9900 . ?
C16B H16G 0.9900 . ?
C17B C18B 1.505(9) . ?
C17B H17E 0.9900 . ?
C17B H17F 0.9900 . ?
C18B H18E 0.9900 . ?
C18B H18F 0.9900 . ?
C19B H19F 0.9800 . ?
C19B H19G 0.9800 . ?
C19B H19H 0.9800 . ?
N1 C1 1.504(8) . ?
N1 C13 1.518(8) . ?
N1 C5 1.525(8) . ?
N1 C9 1.530(8) . ?
C1 C2 1.509(9) . ?
C1 H1A 0.9900 . ?
C1 H1B 0.9900 . ?
C2 C3 1.534(10) . ?
C2 H2A 0.9900 . ?
C2 H2B 0.9900 . ?
C3 C4 1.509(9) . ?
C3 H3A 0.9900 . ?
C3 H3B 0.9900 . ?
C4 H4A 0.9800 . ?
C4 H4B 0.9800 . ?
C4 H4C 0.9800 . ?
C5 C6 1.508(9) . ?
C5 H5A 0.9900 . ?
C5 H5B 0.9900 . ?
C6 C7 1.498(10) . ?
C6 H6A 0.9900 . ?
C6 H6B 0.9900 . ?
C7 C8 1.504(10) . ?
C7 H7A 0.9900 . ?
C7 H7B 0.9900 . ?
C8 H8A 0.9800 . ?
C8 H8B 0.9800 . ?
C8 H8C 0.9800 . ?
C9 C10 1.535(9) . ?
C9 H9A 0.9900 . ?
C9 H9B 0.9900 . ?
C10 C11 1.505(10) . ?
C10 H10A 0.9900 . ?
C10 H10B 0.9900 . ?
C11 C12 1.538(11) . ?
C11 H11A 0.9900 . ?
C11 H11B 0.9900 . ?
C12 H12A 0.9800 . ?
C12 H12B 0.9800 . ?
C12 H12C 0.9800 . ?
C13 C14 1.510(10) . ?
C13 H13A 0.9900 . ?
C13 H13B 0.9900 . ?
C14 C15 1.288(11) . ?
C14 H14 0.9500 . ?
C15 C16 1.510(11) . ?
C15 H15 0.9500 . ?
C16 H16A 0.9800 . ?
C16 H16B 0.9800 . ?
C16 H16C 0.9800 . ?
N2 C17 1.513(10) . ?
N2 C29 1.511(9) . ?
N2 C21 1.520(9) . ?
N2 C25 1.532(10) . ?
C17 C18 1.524(11) . ?
C17 H17A 0.9900 . ?
C17 H17B 0.9900 . ?
C18 C19 1.527(11) . ?
C18 H18A 0.9900 . ?
C18 H18B 0.9900 . ?
C19 C20 1.534(12) . ?
C19 H19A 0.9900 . ?
C19 H19B 0.9900 . ?
C20 H20A 0.9800 . ?
C20 H20B 0.9800 . ?
C20 H20C 0.9800 . ?
C21 C22' 1.509(10) . ?
C21 C22 1.509(10) . ?
C21 H21A 0.9900 . ?
C21 H21B 0.9900 . ?
C22 C23 1.594(14) . ?
C22 H22C 0.9900 . ?
C22 H22D 0.9900 . ?
C23 C24 1.443(15) . ?
C23 H23C 0.9900 . ?
C23 H23D 0.9900 . ?
C24 H24D 0.9800 . ?
C24 H24E 0.9800 . ?
C24 H24F 0.9800 . ?
C22' C23' 1.551(15) . ?
C22' H22A 0.9900 . ?
C22' H22B 0.9900 . ?
C23' C24' 1.532(19) . ?
C23' H23A 0.9900 . ?
C23' H23B 0.9900 . ?
C24' H24A 0.9800 . ?
C24' H24B 0.9800 . ?
C24' H24C 0.9800 . ?
C25 C26 1.525(11) . ?
C25 H25A 0.9900 . ?
C25 H25B 0.9900 . ?
C26 C27 1.509(12) . ?
C26 H26A 0.9900 . ?
C26 H26B 0.9900 . ?
C27 C28 1.492(14) . ?
C27 H27A 0.9900 . ?
C27 H27B 0.9900 . ?
C28 H28A 0.9800 . ?
C28 H28B 0.9800 . ?
C28 H28C 0.9800 . ?
C29 C30 1.495(12) . ?
C29 H29A 0.9900 . ?
C29 H29B 0.9900 . ?
C30 C31 1.512(13) . ?
C30 H30A 0.9900 . ?
C30 H30B 0.9900 . ?
C31 C32 1.464(14) . ?
C31 H31A 0.9900 . ?
C31 H31B 0.9900 . ?
C32 H32A 0.9800 . ?
C32 H32B 0.9800 . ?
C32 H32C 0.9800 . ?
O1W H1WA 0.9843 . ?
O1W H1WB 0.9734 . ?
O2W H2WA 0.9751 . ?
O2W H2WB 0.9649 . ?
O3W H3WA 0.9968 . ?
O3W H3WB 0.9905 . ?

loop_
_geom_torsion_atom_site_label_1
_geom_torsion_atom_site_label_2
_geom_torsion_atom_site_label_3
_geom_torsion_atom_site_label_4
_geom_torsion
_geom_torsion_site_symmetry_1
_geom_torsion_site_symmetry_2
_geom_torsion_site_symmetry_3
_geom_torsion_site_symmetry_4
_geom_torsion_publ_flag
C18A N1A C1A C2A -179.7(7) . . . . ?
Np1A N1A C1A C2A 14.0(11) . . . . ?
N1A C1A C2A C3A -174.3(7) . . . . ?
N1A C1A C2A C7A 11.0(12) . . . . ?
C7A C2A C3A C4A -0.7(11) . . . . ?
C1A C2A C3A C4A -175.7(7) . . . . ?
C2A C3A C4A C5A 1.8(12) . . . . ?
C3A C4A C5A C6A -1.8(12) . . . . ?
C4A C5A C6A C7A 0.6(12) . . . . ?
Np1A O1A C7A C6A 149.0(5) . . . . ?
Np1A O1A C7A C2A -32.5(10) . . . . ?
C5A C6A C7A O1A 179.0(7) . . . . ?
C5A C6A C7A C2A 0.5(10) . . . . ?
C3A C2A C7A O1A -179.0(6) . . . . ?
C1A C2A C7A O1A -4.3(10) . . . . ?
C3A C2A C7A C6A -0.5(10) . . . . ?
C1A C2A C7A C6A 174.2(6) . . . . ?
Np1A O2A C8A C9A -168.2(5) . . . . ?
Np1A O2A C8A C13A 12.2(11) . . . . ?
O2A C8A C9A C10A -177.6(7) . . . . ?
C13A C8A C9A C10A 1.9(10) . . . . ?
C8A C9A C10A C11A -0.8(12) . . . . ?
C9A C10A C11A C12A -0.5(12) . . . . ?
C10A C11A C12A C13A 0.6(12) . . . . ?
C11A C12A C13A C14A -179.9(7) . . . . ?
C11A C12A C13A C8A 0.5(11) . . . . ?
O2A C8A C13A C12A 177.8(6) . . . . ?
C9A C8A C13A C12A -1.7(10) . . . . ?
O2A C8A C13A C14A -1.8(11) . . . . ?
C9A C8A C13A C14A 178.7(6) . . . . ?
C15A N2A C14A C13A 179.9(7) . . . . ?
Np1A N2A C14A C13A -12.3(11) . . . . ?
C12A C13A C14A N2A -175.8(7) . . . . ?
C8A C13A C14A N2A 3.8(12) . . . . ?
C14A N2A C15A C16A 148.2(7) . . . . ?
Np1A N2A C15A C16A -21.4(8) . . . . ?
N2A C15A C16A N3A 53.2(9) . . . . ?
C17A N3A C16A C15A -171.4(7) . . . . ?
C19A N3A C16A C15A 66.8(8) . . . . ?
Np1A N3A C16A C15A -53.9(8) . . . . ?
C16A N3A C17A C18A 169.6(6) . . . . ?
C19A N3A C17A C18A -71.3(8) . . . . ?
Np1A N3A C17A C18A 54.0(7) . . . . ?
C1A N1A C18A C17A -128.9(7) . . . . ?
Np1A N1A C18A C17A 39.2(7) . . . . ?
N3A C17A C18A N1A -63.6(8) . . . . ?
C18B N1B C1B C2B 173.6(6) . . . . ?
Np1B N1B C1B C2B -14.0(10) . . . . ?
N1B C1B C2B C3B -173.4(7) . . . . ?
N1B C1B C2B C7B 4.6(11) . . . . ?
C7B C2B C3B C4B -3.9(11) . . . . ?
C1B C2B C3B C4B 174.2(7) . . . . ?
C2B C3B C4B C5B 1.4(12) . . . . ?
C3B C4B C5B C6B 2.1(14) . . . . ?
C4B C5B C6B C7B -2.9(13) . . . . ?
Np1B O1B C7B C2B -6.4(12) . . . . ?
Np1B O1B C7B C6B 174.5(5) . . . . ?
C3B C2B C7B O1B -176.1(6) . . . . ?
C1B C2B C7B O1B 5.9(11) . . . . ?
C3B C2B C7B C6B 3.0(10) . . . . ?
C1B C2B C7B C6B -175.0(6) . . . . ?
C5B C6B C7B O1B 179.4(7) . . . . ?
C5B C6B C7B C2B 0.3(11) . . . . ?
Np1B O2B C8B C9B 147.8(5) . . . . ?
Np1B O2B C8B C13B -35.5(11) . . . . ?
O2B C8B C9B C10B 175.9(8) . . . . ?
C13B C8B C9B C10B -1.1(11) . . . . ?
C8B C9B C10B C11B 1.1(14) . . . . ?
C9B C10B C11B C12B -0.4(14) . . . . ?
C10B C11B C12B C13B -0.2(12) . . . . ?
C11B C12B C13B C8B 0.1(11) . . . . ?
C11B C12B C13B C14B -179.4(7) . . . . ?
O2B C8B C13B C12B -176.4(7) . . . . ?
C9B C8B C13B C12B 0.5(10) . . . . ?
O2B C8B C13B C14B 3.1(11) . . . . ?
C9B C8B C13B C14B -180.0(6) . . . . ?
C15B N2B C14B C13B 177.5(6) . . . . ?
Np1B N2B C14B C13B 13.7(10) . . . . ?
C12B C13B C14B N2B -175.5(7) . . . . ?
C8B C13B C14B N2B 5.0(11) . . . . ?
C14B N2B C15B C16B -131.0(6) . . . . ?
Np1B N2B C15B C16B 34.8(6) . . . . ?
C17B N3B C16B C15B 168.6(5) . . . . ?
C19B N3B C16B C15B -70.7(7) . . . . ?
Np1B N3B C16B C15B 53.1(6) . . . . ?
N2B C15B C16B N3B -60.5(7) . . . . ?
C16B N3B C17B C18B -173.0(6) . . . . ?
C19B N3B C17B C18B 66.4(7) . . . . ?
Np1B N3B C17B C18B -57.3(6) . . . . ?
C1B N1B C18B C17B 150.2(6) . . . . ?
Np1B N1B C18B C17B -23.5(7) . . . . ?
N3B C17B C18B N1B 55.6(8) . . . . ?
C13 N1 C1 C2 -58.8(7) . . . . ?
C5 N1 C1 C2 60.7(7) . . . . ?
C9 N1 C1 C2 -179.2(5) . . . . ?
N1 C1 C2 C3 168.9(5) . . . . ?
C1 C2 C3 C4 -178.3(6) . . . . ?
C1 N1 C5 C6 61.0(8) . . . . ?
C13 N1 C5 C6 -177.7(6) . . . . ?
C9 N1 C5 C6 -57.0(7) . . . . ?
N1 C5 C6 C7 -173.7(6) . . . . ?
C5 C6 C7 C8 -179.8(7) . . . . ?
C1 N1 C9 C10 175.7(5) . . . . ?
C13 N1 C9 C10 54.9(7) . . . . ?
C5 N1 C9 C10 -64.3(7) . . . . ?
N1 C9 C10 C11 173.7(6) . . . . ?
C9 C10 C11 C12 179.3(6) . . . . ?
C1 N1 C13 C14 -57.2(9) . . . . ?
C5 N1 C13 C14 -178.1(7) . . . . ?
C9 N1 C13 C14 61.1(9) . . . . ?
N1 C13 C14 C15 158.9(11) . . . . ?
C13 C14 C15 C16 179.2(10) . . . . ?
C29 N2 C17 C18 65.4(9) . . . . ?
C21 N2 C17 C18 -52.9(9) . . . . ?
C25 N2 C17 C18 -174.3(7) . . . . ?
N2 C17 C18 C19 -163.4(7) . . . . ?
C17 C18 C19 C20 -168.2(8) . . . . ?
C17 N2 C21 C22' -52.6(11) . . . . ?
C29 N2 C21 C22' -173.1(9) . . . . ?
C25 N2 C21 C22' 65.7(10) . . . . ?
C17 N2 C21 C22 -52.6(11) . . . . ?
C29 N2 C21 C22 -173.1(9) . . . . ?
C25 N2 C21 C22 65.7(10) . . . . ?
N2 C21 C22 C23 165.3(10) . . . . ?
C21 C22 C23 C24 175.3(14) . . . . ?
N2 C21 C22' C23' -158.0(13) . . . . ?
C21 C22' C23' C24' 79(2) . . . . ?
C17 N2 C25 C26 -172.8(7) . . . . ?
C29 N2 C25 C26 -52.8(10) . . . . ?
C21 N2 C25 C26 66.0(9) . . . . ?
N2 C25 C26 C27 -177.4(8) . . . . ?
C25 C26 C27 C28 -162.6(11) . . . . ?
C17 N2 C29 C30 62.5(10) . . . . ?
C21 N2 C29 C30 -176.5(8) . . . . ?
C25 N2 C29 C30 -54.9(10) . . . . ?
N2 C29 C30 C31 174.6(8) . . . . ?
C29 C30 C31 C32 -179.8(10) . . . . ?
